data_7208971
loop_
_publ_author_name
'Ma, Li'
'Yu, Naiqian'
'Chen, Susu'
'Deng, Hong'

_publ_section_title
;
 Construction of diverse CdII/ZnII coordination polymers based on
 5-(quinolyl)tetrazolate generated via in situ hydrothermal synthesis
;
_journal_issue 7
_journal_name_full CrystEngComm
_journal_page_first 1352
_journal_paper_doi 10.1039/c2ce26323h
_journal_volume 15
_journal_year 2013
_chemical_formula_moiety 'C10 H6 Cl N5 Zn '
_chemical_formula_sum 'C10 H6 Cl N5 Zn'
_chemical_formula_weight 297.04
_chemical_name_systematic
;
?
;
_space_group_IT_number 14
_symmetry_cell_setting monoclinic
_symmetry_space_group_name_Hall '-P 2ybc'
_symmetry_space_group_name_H-M 'P 1 21/c 1'
_atom_sites_solution_hydrogens geom
_atom_sites_solution_primary direct
_atom_sites_solution_secondary difmap
_audit_creation_method SHELXL-97
_cell_angle_alpha 90.00
_cell_angle_beta 99.000(2)
_cell_angle_gamma 90.00
_cell_formula_units_Z 4
_cell_length_a 8.0261(10)
_cell_length_b 8.7696(11)
_cell_length_c 15.719(2)
_cell_measurement_reflns_used 1971
_cell_measurement_temperature 296(2)
_cell_measurement_theta_max 25.18
_cell_measurement_theta_min 2.57
_cell_volume 1092.8(2)
_computing_cell_refinement 'Apex2 (Bruker, 2005)'
_computing_data_collection 'Apex2 (Bruker, 2005)'
_computing_data_reduction 'Apex2 (Bruker, 2005)'
_computing_molecular_graphics 'SHELXTL 6.12'
_computing_publication_material 'SHELXTL 6.12'
_computing_structure_refinement 'SHELXTL 6.12'
_computing_structure_solution 'SHELXTL 6.12 (Bruker, 2000-2003)'
_diffrn_ambient_temperature 296(2)
_diffrn_measured_fraction_theta_full 0.999
_diffrn_measured_fraction_theta_max 0.999
_diffrn_measurement_device_type 'Bruker AXS SMART APEX CCD diffractometer'
_diffrn_measurement_method '\w scans'
_diffrn_radiation_monochromator graphite
_diffrn_radiation_source 'fine-focus sealed tube'
_diffrn_radiation_type MoK\a
_diffrn_radiation_wavelength 0.71073
_diffrn_reflns_av_R_equivalents 0.0235
_diffrn_reflns_av_sigmaI/netI 0.0294
_diffrn_reflns_limit_h_max 8
_diffrn_reflns_limit_h_min -9
_diffrn_reflns_limit_k_max 10
_diffrn_reflns_limit_k_min -10
_diffrn_reflns_limit_l_max 18
_diffrn_reflns_limit_l_min -13
_diffrn_reflns_number 5370
_diffrn_reflns_theta_full 25.18
_diffrn_reflns_theta_max 25.18
_diffrn_reflns_theta_min 2.57
_diffrn_standards_number 0
_exptl_absorpt_coefficient_mu 2.472
_exptl_absorpt_correction_T_max 0.121
_exptl_absorpt_correction_T_min 0.099
_exptl_absorpt_correction_type multi-scan
_exptl_absorpt_process_details 'Apex2 (Bruker, 2005)'
_exptl_crystal_colour yellow
_exptl_crystal_density_diffrn 1.805
_exptl_crystal_density_method 'not measured'
_exptl_crystal_description block
_exptl_crystal_F_000 592.0
_exptl_crystal_size_max 0.30
_exptl_crystal_size_mid 0.28
_exptl_crystal_size_min 0.25
_refine_diff_density_max 1.732
_refine_diff_density_min -0.959
_refine_diff_density_rms 0.113
_refine_ls_extinction_method none
_refine_ls_goodness_of_fit_ref 1.083
_refine_ls_hydrogen_treatment constr
_refine_ls_matrix_type full
_refine_ls_number_parameters 154
_refine_ls_number_reflns 1971
_refine_ls_number_restraints 0
_refine_ls_restrained_S_all 1.083
_refine_ls_R_factor_all 0.0562
_refine_ls_R_factor_gt 0.0466
_refine_ls_shift/su_max 0.002
_refine_ls_shift/su_mean 0.000
_refine_ls_structure_factor_coef Fsqd
_refine_ls_weighting_details 'calc w=1/[\s^2^(Fo^2^)+(0.0798P)^2^+2.0141P] where P=(Fo^2^+2Fc^2^)/3'
_refine_ls_weighting_scheme calc
_refine_ls_wR_factor_gt 0.1323
_refine_ls_wR_factor_ref 0.1393
_reflns_number_gt 1637
_reflns_number_total 1972
_reflns_threshold_expression >2sigma(I)
_cod_data_source_file c2ce26323h.txt
_cod_data_source_block 3
_cod_original_sg_symbol_Hall -P2ybc
_cod_original_sg_symbol_H-M P21/c
_cod_database_code 7208971

loop_
_symmetry_equiv_pos_as_xyz
'x, y, z'
'-x, y+1/2, -z+1/2'
'-x, -y, -z'
'x, -y-1/2, z-1/2'

loop_
_atom_site_label
_atom_site_type_symbol
_atom_site_fract_x
_atom_site_fract_y
_atom_site_fract_z
_atom_site_U_iso_or_equiv
_atom_site_adp_type
_atom_site_occupancy
_atom_site_symmetry_multiplicity
_atom_site_calc_flag
_atom_site_refinement_flags
Zn1 Zn 0.28377(7) 0.82266(6) 1.18138(3) 0.0323(2) Uani 1 1 d .
N1 N 0.2841(5) 0.7048(4) 1.0689(2) 0.0323(9) Uani 1 1 d .
C9 C 0.2041(8) 0.3256(5) 0.9659(3) 0.0421(13) Uani 1 1 d .
H9 H 0.2145 0.2758 0.9147 0.051 Uiso 1 1 calc R
C1 C 0.3362(7) 0.7787(5) 1.0056(3) 0.0336(11) Uani 1 1 d .
H1 H 0.3652 0.8808 1.0145 0.040 Uiso 1 1 calc R
C7 C 0.1310(7) 0.3226(6) 1.1086(4) 0.0435(13) Uani 1 1 d .
H7 H 0.0912 0.2688 1.1523 0.052 Uiso 1 1 calc R
C2 C 0.3515(7) 0.7153(6) 0.9255(3) 0.0348(11) Uani 1 1 d .
C4 C 0.2502(6) 0.4813(5) 0.9769(3) 0.0333(11) Uani 1 1 d .
C6 C 0.1753(7) 0.4709(6) 1.1207(3) 0.0400(12) Uani 1 1 d .
H6 H 0.1645 0.5185 1.1724 0.048 Uiso 1 1 calc R
C5 C 0.2373(6) 0.5532(5) 1.0561(3) 0.0295(10) Uani 1 1 d .
C3 C 0.3102(7) 0.5652(5) 0.9117(3) 0.0348(11) Uani 1 1 d .
H3 H 0.3216 0.5190 0.8597 0.042 Uiso 1 1 calc R
C8 C 0.1448(7) 0.2492(6) 1.0301(3) 0.0451(13) Uani 1 1 d .
H8 H 0.1130 0.1476 1.0223 0.054 Uiso 1 1 calc R
C10 C 0.4233(7) 0.8146(5) 0.8650(3) 0.0331(11) Uani 1 1 d .
N2 N 0.5137(6) 0.9342(5) 0.8921(2) 0.0388(10) Uani 1 1 d .
N3 N 0.4124(6) 0.7987(4) 0.7794(2) 0.0345(9) Uani 1 1 d .
N4 N 0.5015(6) 0.9145(5) 0.7533(2) 0.0390(10) Uani 1 1 d .
N5 N 0.5612(6) 0.9934(5) 0.8219(2) 0.0372(10) Uani 1 1 d .
Cl1 Cl 0.0277(3) 0.9197(2) 1.19326(12) 0.0794(6) Uani 1 1 d .

loop_
_atom_site_aniso_label
_atom_site_aniso_U_11
_atom_site_aniso_U_22
_atom_site_aniso_U_33
_atom_site_aniso_U_23
_atom_site_aniso_U_13
_atom_site_aniso_U_12
Zn1 0.0517(4) 0.0298(4) 0.0174(3) 0.00092(19) 0.0112(2) -0.0017(2)
N1 0.046(2) 0.033(2) 0.0197(18) 0.0014(15) 0.0094(16) -0.0031(18)
C9 0.059(4) 0.029(3) 0.039(3) -0.005(2) 0.010(3) -0.007(2)
C1 0.052(3) 0.028(2) 0.021(2) -0.0014(18) 0.008(2) -0.005(2)
C7 0.053(3) 0.038(3) 0.040(3) 0.011(2) 0.009(2) -0.010(2)
C2 0.053(3) 0.035(3) 0.017(2) 0.0009(18) 0.008(2) -0.004(2)
C4 0.044(3) 0.030(2) 0.026(2) -0.0005(19) 0.005(2) -0.003(2)
C6 0.055(3) 0.038(3) 0.029(2) 0.004(2) 0.013(2) -0.003(2)
C5 0.040(3) 0.026(2) 0.023(2) 0.0008(18) 0.0056(18) 0.0001(19)
C3 0.054(3) 0.030(2) 0.021(2) -0.0057(19) 0.008(2) -0.005(2)
C8 0.059(4) 0.028(3) 0.048(3) 0.002(2) 0.006(3) -0.008(2)
C10 0.052(3) 0.032(2) 0.016(2) -0.0027(17) 0.008(2) -0.004(2)
N2 0.060(3) 0.038(2) 0.0196(18) -0.0021(17) 0.0120(18) -0.012(2)
N3 0.057(3) 0.029(2) 0.0201(19) -0.0022(15) 0.0133(18) -0.0052(18)
N4 0.059(3) 0.038(2) 0.0208(19) -0.0001(17) 0.0108(18) -0.006(2)
N5 0.060(3) 0.033(2) 0.0207(19) 0.0007(16) 0.0112(17) -0.0067(19)
Cl1 0.0901(14) 0.0819(13) 0.0739(12) -0.0231(10) 0.0372(10) -0.0128(10)

loop_
_atom_type_symbol
_atom_type_description
_atom_type_scat_dispersion_real
_atom_type_scat_dispersion_imag
_atom_type_scat_source
C C 0.0033 0.0016 'International Tables Vol C Tables 4.2.6.8 and 6.1.1.4'
H H 0.0000 0.0000 'International Tables Vol C Tables 4.2.6.8 and 6.1.1.4'
N N 0.0061 0.0033 'International Tables Vol C Tables 4.2.6.8 and 6.1.1.4'
O O 0.0106 0.0060 'International Tables Vol C Tables 4.2.6.8 and 6.1.1.4'
Zn Zn 0.2839 1.4301 'International Tables Vol C Tables 4.2.6.8 and 6.1.1.4'
Cl Cl 0.1484 0.1585 'International Tables Vol C Tables 4.2.6.8 and 6.1.1.4'

loop_
_geom_angle_atom_site_label_1
_geom_angle_atom_site_label_2
_geom_angle_atom_site_label_3
_geom_angle
_geom_angle_site_symmetry_1
_geom_angle_site_symmetry_3
N3 Zn1 N5 101.25(17) 4_576 3_677
N3 Zn1 N1 108.87(16) 4_576 .
N5 Zn1 N1 107.06(16) 3_677 .
N3 Zn1 Cl1 119.90(13) 4_576 .
N5 Zn1 Cl1 105.68(13) 3_677 .
N1 Zn1 Cl1 112.67(14) . .
C1 N1 C5 118.4(4) . .
C1 N1 Zn1 116.8(3) . .
C5 N1 Zn1 124.9(3) . .
C8 C9 C4 119.9(5) . .
C8 C9 H9 120.0 . .
C4 C9 H9 120.0 . .
N1 C1 C2 124.8(4) . .
N1 C1 H1 117.6 . .
C2 C1 H1 117.6 . .
C6 C7 C8 120.4(5) . .
C6 C7 H7 119.8 . .
C8 C7 H7 119.8 . .
C3 C2 C1 118.2(4) . .
C3 C2 C10 125.3(4) . .
C1 C2 C10 116.4(4) . .
C3 C4 C5 119.3(4) . .
C3 C4 C9 121.8(4) . .
C5 C4 C9 118.9(4) . .
C7 C6 C5 120.6(5) . .
C7 C6 H6 119.7 . .
C5 C6 H6 119.7 . .
N1 C5 C6 120.5(4) . .
N1 C5 C4 120.0(4) . .
C6 C5 C4 119.5(4) . .
C2 C3 C4 119.4(4) . .
C2 C3 H3 120.3 . .
C4 C3 H3 120.3 . .
C9 C8 C7 120.7(5) . .
C9 C8 H8 119.7 . .
C7 C8 H8 119.7 . .
N2 C10 N3 110.8(4) . .
N2 C10 C2 121.2(4) . .
N3 C10 C2 128.0(4) . .
C10 N2 N5 105.0(4) . .
C10 N3 N4 105.9(4) . .
C10 N3 Zn1 140.0(4) . 4_575
N4 N3 Zn1 113.5(3) . 4_575
N5 N4 N3 107.0(3) . .
N4 N5 N2 111.3(4) . .
N4 N5 Zn1 122.9(3) . 3_677
N2 N5 Zn1 125.8(3) . 3_677

loop_
_geom_bond_atom_site_label_1
_geom_bond_atom_site_label_2
_geom_bond_distance
_geom_bond_site_symmetry_2
Zn1 N3 2.019(4) 4_576
Zn1 N5 2.043(4) 3_677
Zn1 N1 2.049(4) .
Zn1 Cl1 2.259(2) .
N1 C1 1.310(6) .
N1 C5 1.388(6) .
C9 C8 1.359(7) .
C9 C4 1.418(7) .
C9 H9 0.9300 .
C1 C2 1.398(6) .
C1 H1 0.9300 .
C7 C6 1.354(7) .
C7 C8 1.411(8) .
C7 H7 0.9300 .
C2 C3 1.367(7) .
C2 C10 1.472(7) .
C4 C3 1.406(7) .
C4 C5 1.413(6) .
C6 C5 1.399(6) .
C6 H6 0.9300 .
C3 H3 0.9300 .
C8 H8 0.9300 .
C10 N2 1.308(6) .
C10 N3 1.342(6) .
N2 N5 1.328(5) .
N3 N4 1.343(6) .
N3 Zn1 2.019(4) 4_575
N4 N5 1.307(5) .
N5 Zn1 2.043(4) 3_677
